data_4130677
loop_
_publ_author_name
'He, Qing'
'Zhang, Zhan'
'Brewster, James T.'
'Lynch, Vincent M.'
'Kim, Sung Kuk'
'Sessler, Jonathan L.'

_publ_section_title
;
 Hemispherand-Strapped Calix[4]pyrrole: An Ion-pair Receptor for the
 Recognition and Extraction of Lithium Nitrite.
;
_journal_issue 31
_journal_name_full 'Journal of the American Chemical Society'
_journal_page_first 9779
_journal_page_last 9782
_journal_paper_doi 10.1021/jacs.6b05713
_journal_volume 138
_journal_year 2016
_chemical_formula_sum 'C52.5 H68 N8 O7.5'
_chemical_formula_weight 931.14
_space_group_crystal_system triclinic
_space_group_IT_number 2
_space_group_name_Hall '-P 1'
_space_group_name_H-M_alt 'P -1'
_atom_sites_solution_hydrogens mixed
_audit_creation_method SHELXL-2014/7
_cell_angle_alpha 110.412(2)
_cell_angle_beta 99.661(2)
_cell_angle_gamma 90.596(2)
_cell_formula_units_Z 4
_cell_length_a 11.3956(6)
_cell_length_b 20.1626(11)
_cell_length_c 23.5767(13)
_cell_measurement_temperature 100(2)
_cell_volume 4991.0(5)
_computing_structure_refinement 'SHELXL-2014/7 (Sheldrick, 2014)'
_diffrn_ambient_temperature 100(2)
_diffrn_measured_fraction_theta_full 0.998
_diffrn_measured_fraction_theta_max 0.998
_diffrn_radiation_type MoK\a
_diffrn_radiation_wavelength 0.71073
_diffrn_reflns_av_R_equivalents 0.1150
_diffrn_reflns_av_unetI/netI 0.1437
_diffrn_reflns_Laue_measured_fraction_full 0.998
_diffrn_reflns_Laue_measured_fraction_max 0.998
_diffrn_reflns_limit_h_max 14
_diffrn_reflns_limit_h_min -14
_diffrn_reflns_limit_k_max 26
_diffrn_reflns_limit_k_min -26
_diffrn_reflns_limit_l_max 30
_diffrn_reflns_limit_l_min -30
_diffrn_reflns_number 81578
_diffrn_reflns_point_group_measured_fraction_full 0.998
_diffrn_reflns_point_group_measured_fraction_max 0.998
_diffrn_reflns_theta_full 25.242
_diffrn_reflns_theta_max 27.484
_diffrn_reflns_theta_min 3.015
_exptl_absorpt_coefficient_mu 0.084
_exptl_crystal_density_diffrn 1.239
_exptl_crystal_F_000 1996
_refine_diff_density_max 0.603
_refine_diff_density_min -0.616
_refine_diff_density_rms 0.065
_refine_ls_extinction_method none
_refine_ls_goodness_of_fit_ref 1.028
_refine_ls_hydrogen_treatment mixed
_refine_ls_matrix_type full
_refine_ls_number_parameters 1278
_refine_ls_number_reflns 22851
_refine_ls_number_restraints 822
_refine_ls_restrained_S_all 1.009
_refine_ls_R_factor_all 0.1912
_refine_ls_R_factor_gt 0.0990
_refine_ls_shift/su_max 0.023
_refine_ls_shift/su_mean 0.000
_refine_ls_structure_factor_coef Fsqd
_refine_ls_weighting_details 'w=1/[\s^2^(Fo^2^)+(0.0636P)^2^+7.0162P] where P=(Fo^2^+2Fc^2^)/3'
_refine_ls_weighting_scheme calc
_refine_ls_wR_factor_gt 0.1814
_refine_ls_wR_factor_ref 0.2231
_reflns_Friedel_coverage 0.000
_reflns_number_gt 11825
_reflns_number_total 22851
_reflns_threshold_expression 'I > 2\s(I)'
_cod_data_source_file ja6b05713_si_009.cif
_cod_data_source_block shelx
_cod_original_formula_sum 'C52.50 H68 N8 O7.50'
_cod_database_code 4130677
_shelx_shelxl_version_number 2014/7
_shelx_space_group_comment
;
The symmetry employed for this shelxl refinement is uniquely defined
by the following loop, which should always be used as a source of
symmetry information in preference to the above space-group names.
They are only intended as comments.
;

loop_
_space_group_symop_operation_xyz
'x, y, z'
'-x, -y, -z'

loop_
_atom_site_label
_atom_site_type_symbol
_atom_site_fract_x
_atom_site_fract_y
_atom_site_fract_z
_atom_site_U_iso_or_equiv
_atom_site_adp_type
_atom_site_occupancy
_atom_site_site_symmetry_order
_atom_site_calc_flag
_atom_site_refinement_flags_posn
_atom_site_refinement_flags_adp
_atom_site_refinement_flags_occupancy
_atom_site_disorder_assembly
_atom_site_disorder_group
C1 C 0.3019(4) 0.2155(2) 0.3474(2) 0.0384(11) Uani 1 1 d . U . . .
C2 C 0.2321(4) 0.1680(2) 0.2864(2) 0.0326(10) Uani 1 1 d . U . . .
C3 C 0.1188(4) 0.1377(2) 0.2730(3) 0.0453(13) Uani 1 1 d . U . . .
H3 H 0.0695 0.1389 0.3021 0.054 Uiso 1 1 calc R U . . .
C4 C 0.0876(4) 0.1044(2) 0.2092(3) 0.0507(14) Uani 1 1 d . U . . .
H4 H 0.0132 0.0790 0.1876 0.061 Uiso 1 1 calc R U . . .
C5 C 0.1825(4) 0.1143(2) 0.1825(2) 0.0329(10) Uani 1 1 d . U . . .
C6 C 0.1985(4) 0.0871(2) 0.1158(2) 0.0344(10) Uani 1 1 d . U . . .
C7 C 0.2790(4) 0.0257(2) 0.10242(19) 0.0313(10) Uani 1 1 d . U . . .
C8 C 0.2508(4) -0.0464(2) 0.0745(2) 0.0408(11) Uani 1 1 d . U . . .
H8 H 0.1728 -0.0690 0.0577 0.049 Uiso 1 1 calc R U . . .
C9 C 0.3590(4) -0.0808(2) 0.0751(2) 0.0386(11) Uani 1 1 d . U . . .
H9 H 0.3657 -0.1306 0.0592 0.046 Uiso 1 1 calc R U . . .
C10 C 0.4514(4) -0.0302(2) 0.10252(18) 0.0301(9) Uani 1 1 d . U . . .
C11 C 0.5853(4) -0.0357(2) 0.10759(18) 0.0304(9) Uani 1 1 d . U . . .
C12 C 0.6554(3) 0.0247(2) 0.16011(17) 0.0263(9) Uani 1 1 d . U . . .
C13 C 0.7516(4) 0.0671(2) 0.1628(2) 0.0331(10) Uani 1 1 d . U . . .
H13 H 0.7873 0.0660 0.1289 0.040 Uiso 1 1 calc R U . . .
C14 C 0.7897(4) 0.1132(2) 0.22460(19) 0.0321(10) Uani 1 1 d . U . . .
H14 H 0.8547 0.1483 0.2394 0.039 Uiso 1 1 calc R U . . .
C15 C 0.7148(3) 0.0975(2) 0.25907(18) 0.0249(9) Uani 1 1 d . U . . .
C16 C 0.7139(3) 0.1290(2) 0.32742(17) 0.0247(9) Uani 1 1 d . U . . .
C17 C 0.6186(4) 0.1812(2) 0.33944(17) 0.0269(9) Uani 1 1 d . U . . .
C18 C 0.6266(4) 0.2536(2) 0.35783(19) 0.0350(10) Uani 1 1 d . U . . .
H18 H 0.6980 0.2828 0.3660 0.042 Uiso 1 1 calc R U . . .
C19 C 0.5124(4) 0.2780(2) 0.36263(19) 0.0375(11) Uani 1 1 d . U . . .
H19 H 0.4932 0.3261 0.3746 0.045 Uiso 1 1 calc R U . . .
C20 C 0.4339(4) 0.2201(2) 0.34704(18) 0.0301(10) Uani 1 1 d . U . . .
C21 C 0.2787(4) 0.1978(2) 0.4031(2) 0.0233(11) Uani 0.78 1 d . U P A 1
H21A H 0.3216 0.2349 0.4411 0.028 Uiso 0.78 1 calc R U P A 1
H21B H 0.1923 0.1995 0.4042 0.028 Uiso 0.78 1 calc R U P A 1
C22 C 0.3172(5) 0.1254(3) 0.4030(3) 0.0262(11) Uani 0.78 1 d . U P A 1
H22A H 0.4041 0.1294 0.4188 0.031 Uiso 0.78 1 calc R U P A 1
H22B H 0.3018 0.0911 0.3602 0.031 Uiso 0.78 1 calc R U P A 1
C21A C 0.2559(16) 0.1407(9) 0.3690(8) 0.026(4) Uiso 0.22 1 d . . P A 2
H21C H 0.1682 0.1368 0.3661 0.031 Uiso 0.22 1 calc R U P A 2
H21D H 0.2804 0.0954 0.3419 0.031 Uiso 0.22 1 calc R U P A 2
C22A C 0.3195(17) 0.1583(11) 0.4352(9) 0.026(4) Uiso 0.22 1 d . . P A 2
H22C H 0.3031 0.2055 0.4631 0.031 Uiso 0.22 1 calc R U P A 2
H22D H 0.4065 0.1535 0.4389 0.031 Uiso 0.22 1 calc R U P A 2
C23 C 0.2515(4) 0.0971(3) 0.4424(2) 0.0442(12) Uani 1 1 d . U . . .
C24 C 0.2551(3) -0.0126(2) 0.46841(19) 0.0285(9) Uani 1 1 d . U . . .
C25 C 0.1648(3) -0.0019(2) 0.50305(19) 0.0301(9) Uani 1 1 d . U . . .
H25 H 0.1354 0.0435 0.5195 0.036 Uiso 1 1 calc R U . . .
C26 C 0.1204(4) -0.0603(2) 0.51225(19) 0.0319(10) Uani 1 1 d . U . . .
H26 H 0.0568 -0.0560 0.5344 0.038 Uiso 1 1 calc R U . . .
C27 C 0.1678(4) -0.1252(2) 0.48945(19) 0.0312(10) Uani 1 1 d . U . . .
H27 H 0.1356 -0.1661 0.4945 0.037 Uiso 1 1 calc R U . . .
C28 C 0.2631(3) -0.1294(2) 0.45908(18) 0.0261(9) Uani 1 1 d . U . . .
C29 C 0.3251(3) -0.1958(2) 0.43715(18) 0.0282(9) Uani 1 1 d . U . . .
C30 C 0.3613(4) -0.2326(2) 0.4767(2) 0.0331(10) Uani 1 1 d . U . . .
H30 H 0.3414 -0.2165 0.5166 0.040 Uiso 1 1 calc R U . . .
C31 C 0.4256(4) -0.2922(2) 0.4590(2) 0.0350(10) Uani 1 1 d . U . . .
H31 H 0.4470 -0.3177 0.4859 0.042 Uiso 1 1 calc R U . . .
C32 C 0.4582(3) -0.3140(2) 0.4018(2) 0.0321(10) Uani 1 1 d . U . . .
H32 H 0.5042 -0.3540 0.3901 0.038 Uiso 1 1 calc R U . . .
C33 C 0.4254(3) -0.2789(2) 0.36084(19) 0.0271(9) Uani 1 1 d . U . . .
C34 C 0.3539(3) -0.2213(2) 0.37830(18) 0.0263(9) Uani 1 1 d . U . . .
C35 C 0.4673(3) -0.3015(2) 0.30075(19) 0.0283(9) Uani 1 1 d . U . . .
C36 C 0.4720(3) -0.3721(2) 0.2647(2) 0.0329(10) Uani 1 1 d . U . . .
H36 H 0.4458 -0.4091 0.2769 0.039 Uiso 1 1 calc R U . . .
C37 C 0.5160(4) -0.3876(2) 0.2101(2) 0.0367(10) Uani 1 1 d . U . . .
H37 H 0.5207 -0.4356 0.1850 0.044 Uiso 1 1 calc R U . . .
C38 C 0.5528(4) -0.3337(2) 0.1922(2) 0.0331(10) Uani 1 1 d . U . . .
H38 H 0.5829 -0.3432 0.1552 0.040 Uiso 1 1 calc R U . . .
C39 C 0.5436(3) -0.2644(2) 0.2313(2) 0.0299(9) Uani 1 1 d . U . . .
C40 C 0.5922(4) -0.1959(2) 0.1670(2) 0.0354(10) Uani 1 1 d . U . . .
C41 C 0.5942(4) -0.1190(2) 0.1704(2) 0.0375(11) Uani 1 1 d . U . . .
H41A H 0.5164 -0.1004 0.1788 0.045 Uiso 1 1 calc R U . . .
H41B H 0.6565 -0.0906 0.2055 0.045 Uiso 1 1 calc R U . . .
C42 C 0.6180(4) -0.1087(2) 0.1126(2) 0.0354(10) Uani 1 1 d . U . . .
H42A H 0.5721 -0.1470 0.0764 0.042 Uiso 1 1 calc R U . . .
H42B H 0.7038 -0.1139 0.1109 0.042 Uiso 1 1 calc R U . . .
C43 C 0.6210(4) -0.0356(2) 0.0472(2) 0.0403(11) Uani 1 1 d . U . . .
H43A H 0.6002 0.0088 0.0411 0.060 Uiso 1 1 calc R U . . .
H43B H 0.5783 -0.0758 0.0125 0.060 Uiso 1 1 calc R U . . .
H43C H 0.7072 -0.0396 0.0498 0.060 Uiso 1 1 calc R U . . .
C44 C 0.8365(4) 0.1687(2) 0.36076(19) 0.0368(10) Uani 1 1 d . U . . .
H44A H 0.8980 0.1346 0.3565 0.055 Uiso 1 1 calc R U . . .
H44B H 0.8344 0.1931 0.4045 0.055 Uiso 1 1 calc R U . . .
H44C H 0.8548 0.2035 0.3425 0.055 Uiso 1 1 calc R U . . .
C45 C 0.6936(3) 0.0700(2) 0.35282(18) 0.0277(9) Uani 1 1 d . U . . .
H45A H 0.6187 0.0419 0.3302 0.042 Uiso 1 1 calc R U . . .
H45B H 0.6893 0.0913 0.3966 0.042 Uiso 1 1 calc R U . . .
H45C H 0.7600 0.0392 0.3478 0.042 Uiso 1 1 calc R U . . .
C46 C 0.2589(5) 0.2917(3) 0.3614(2) 0.0543(14) Uani 1 1 d . U . . .
H46A H 0.3046 0.3235 0.4008 0.082 Uiso 1 1 calc R U . . .
H46B H 0.1739 0.2907 0.3637 0.082 Uiso 1 1 calc R U . . .
H46C H 0.2711 0.3088 0.3286 0.082 Uiso 1 1 calc R U . . .
C47 C 0.2513(4) 0.1469(2) 0.0988(2) 0.0371(11) Uani 1 1 d . U . . .
H47A H 0.3308 0.1637 0.1239 0.056 Uiso 1 1 calc R U . . .
H47B H 0.1992 0.1862 0.1065 0.056 Uiso 1 1 calc R U . . .
H47C H 0.2574 0.1286 0.0551 0.056 Uiso 1 1 calc R U . . .
C48 C 0.0762(4) 0.0609(3) 0.0742(3) 0.0546(14) Uani 1 1 d . U . . .
H48A H 0.0852 0.0456 0.0310 0.082 Uiso 1 1 calc R U . . .
H48B H 0.0226 0.0996 0.0827 0.082 Uiso 1 1 calc R U . . .
H48C H 0.0425 0.0210 0.0823 0.082 Uiso 1 1 calc R U . . .
C49 C 0.1840(3) -0.1901(3) 0.3191(2) 0.0408(11) Uani 1 1 d . U . . .
H49A H 0.1512 -0.2352 0.2868 0.061 Uiso 1 1 calc R U . . .
H49B H 0.1649 -0.1510 0.3044 0.061 Uiso 1 1 calc R U . . .
H49C H 0.1490 -0.1837 0.3558 0.061 Uiso 1 1 calc R U . . .
C50 C -0.1344(3) 0.65017(19) 0.39926(16) 0.0206(8) Uani 1 1 d . U . . .
C51 C -0.0183(3) 0.63449(19) 0.43375(17) 0.0206(8) Uani 1 1 d . U . . .
C52 C 0.0603(3) 0.6809(2) 0.48186(18) 0.0275(9) Uani 1 1 d . U . . .
H52 H 0.0532 0.7303 0.5011 0.033 Uiso 1 1 calc R U . . .
C53 C 0.1545(3) 0.6417(2) 0.49783(17) 0.0263(9) Uani 1 1 d . U . . .
H53 H 0.2223 0.6607 0.5295 0.032 Uiso 1 1 calc R U . . .
C54 C 0.1319(3) 0.5724(2) 0.46027(16) 0.0221(8) Uani 1 1 d . U . . .
C55 C 0.2045(3) 0.5093(2) 0.45689(17) 0.0242(9) Uani 1 1 d . U . . .
C56 C 0.2594(3) 0.4863(2) 0.39900(17) 0.0242(9) Uani 1 1 d . U . . .
C57 C 0.3732(4) 0.4986(2) 0.39205(19) 0.0305(9) Uani 1 1 d . U . . .
H57 H 0.4383 0.5227 0.4240 0.037 Uiso 1 1 calc R U . . .
C58 C 0.3765(4) 0.4687(2) 0.32779(19) 0.0319(10) Uani 1 1 d . U . . .
H58 H 0.4446 0.4691 0.3095 0.038 Uiso 1 1 calc R U . . .
C59 C 0.2645(3) 0.43916(19) 0.29700(18) 0.0232(8) Uani 1 1 d . U . . .
C60 C 0.2219(3) 0.39939(19) 0.22873(17) 0.0235(8) Uani 1 1 d . U . . .
C61 C 0.0883(4) 0.3836(2) 0.21237(17) 0.0253(9) Uani 1 1 d . U . . .
C62 C 0.0184(4) 0.3207(2) 0.19140(18) 0.0303(10) Uani 1 1 d . U . . .
H62 H 0.0465 0.2750 0.1858 0.036 Uiso 1 1 calc R U . . .
C63 C -0.1027(4) 0.3359(2) 0.17969(18) 0.0304(9) Uani 1 1 d . U . . .
H63 H -0.1699 0.3023 0.1646 0.037 Uiso 1 1 calc R U . . .
C64 C -0.1054(3) 0.40809(19) 0.19409(17) 0.0235(8) Uani 1 1 d . U . . .
C65 C -0.2099(3) 0.45410(19) 0.19055(18) 0.0247(8) Uani 1 1 d . U . . .
C66 C -0.2304(3) 0.49689(19) 0.25469(18) 0.0235(8) Uani 1 1 d . U . . .
C67 C -0.3156(3) 0.4875(2) 0.28626(18) 0.0281(9) Uani 1 1 d . U . . .
H67 H -0.3778 0.4506 0.2715 0.034 Uiso 1 1 calc R U . . .
C68 C -0.2951(3) 0.54232(19) 0.34475(18) 0.0238(8) Uani 1 1 d . U . . .
H68 H -0.3416 0.5488 0.3759 0.029 Uiso 1 1 calc R U . . .
C69 C -0.1970(3) 0.58436(19) 0.34885(16) 0.0198(8) Uani 1 1 d . U . . .
C70 C -0.1009(3) 0.70750(19) 0.37324(17) 0.0219(8) Uani 1 1 d . U . . .
H70A H -0.0634 0.7501 0.4082 0.026 Uiso 1 1 calc R U . . .
H70B H -0.0403 0.6892 0.3472 0.026 Uiso 1 1 calc R U . . .
C71 C -0.2050(3) 0.7302(2) 0.33509(19) 0.0281(9) Uani 1 1 d . U . . .
H71A H -0.2325 0.6909 0.2954 0.034 Uiso 1 1 calc R U . . .
H71B H -0.2726 0.7406 0.3575 0.034 Uiso 1 1 calc R U . . .
C72 C -0.1659(3) 0.7950(2) 0.32333(19) 0.0277(9) Uani 1 1 d . U . . .
C73 C -0.1005(3) 0.8309(2) 0.24103(18) 0.0243(8) Uani 1 1 d . U . . .
C74 C -0.0935(4) 0.9045(2) 0.2706(2) 0.0331(10) Uani 1 1 d . U . . .
H74 H -0.1164 0.9255 0.3096 0.040 Uiso 1 1 calc R U . . .
C75 C -0.0519(4) 0.9457(2) 0.2407(2) 0.0391(11) Uani 1 1 d . U . . .
H75 H -0.0480 0.9960 0.2587 0.047 Uiso 1 1 calc R U . . .
C76 C -0.0161(4) 0.9141(2) 0.1849(2) 0.0348(10) Uani 1 1 d . U . . .
H76 H 0.0137 0.9423 0.1647 0.042 Uiso 1 1 calc R U . . .
C77 C -0.0241(3) 0.8408(2) 0.15891(18) 0.0252(9) Uani 1 1 d . U . . .
C78 C 0.0156(3) 0.8022(2) 0.09963(18) 0.0248(9) Uani 1 1 d . U . . .
C79 C -0.0325(4) 0.8135(2) 0.04543(19) 0.0334(10) Uani 1 1 d . U . . .
H79 H -0.0925 0.8459 0.0459 0.040 Uiso 1 1 calc R U . . .
C80 C 0.0063(4) 0.7779(2) -0.0087(2) 0.0383(11) Uani 1 1 d . U . . .
H80 H -0.0266 0.7864 -0.0451 0.046 Uiso 1 1 calc R U . . .
C81 C 0.0928(4) 0.7298(2) -0.01058(19) 0.0324(10) Uani 1 1 d . U . . .
H81 H 0.1185 0.7054 -0.0483 0.039 Uiso 1 1 calc R U . . .
C82 C 0.1426(3) 0.7168(2) 0.04245(18) 0.0256(9) Uani 1 1 d . U . . .
C83 C 0.1049(3) 0.7549(2) 0.09718(17) 0.0227(8) Uani 1 1 d . U . . .
C84 C 0.2304(3) 0.6620(2) 0.03926(18) 0.0271(9) Uani 1 1 d . U . . .
C85 C 0.3327(4) 0.6609(2) 0.01481(18) 0.0284(9) Uani 1 1 d . U . . .
H85 H 0.3506 0.6961 -0.0014 0.034 Uiso 1 1 calc R U . . .
C86 C 0.4088(4) 0.6075(2) 0.01425(19) 0.0325(10) Uani 1 1 d . U . . .
H86 H 0.4799 0.6060 -0.0021 0.039 Uiso 1 1 calc R U . . .
C87 C 0.3803(4) 0.5561(2) 0.03784(18) 0.0293(9) Uani 1 1 d . U . . .
H87 H 0.4304 0.5187 0.0374 0.035 Uiso 1 1 calc R U . . .
C88 C 0.2764(4) 0.5616(2) 0.06199(18) 0.0276(9) Uani 1 1 d . U . . .
C89 C 0.2811(4) 0.4552(2) 0.09239(18) 0.0276(9) Uani 1 1 d . U . . .
C90 C 0.2131(4) 0.4176(2) 0.12386(18) 0.0288(9) Uani 1 1 d . U . . .
H90A H 0.2212 0.3659 0.1065 0.035 Uiso 1 1 calc R U . . .
H90B H 0.1273 0.4258 0.1164 0.035 Uiso 1 1 calc R U . . .
C91 C 0.2623(3) 0.4457(2) 0.19343(18) 0.0254(9) Uani 1 1 d . U . . .
H91A H 0.2369 0.4942 0.2116 0.030 Uiso 1 1 calc R U . . .
H91B H 0.3506 0.4491 0.1998 0.030 Uiso 1 1 calc R U . . .
C92 C 0.2844(4) 0.3293(2) 0.2098(2) 0.0354(11) Uani 1 1 d . U . . .
H92A H 0.3710 0.3397 0.2223 0.053 Uiso 1 1 calc R U . . .
H92B H 0.2642 0.3053 0.1650 0.053 Uiso 1 1 calc R U . . .
H92C H 0.2575 0.2985 0.2301 0.053 Uiso 1 1 calc R U . . .
C93 C -0.3232(4) 0.4048(2) 0.15541(19) 0.0343(10) Uani 1 1 d . U . . .
H93A H -0.3391 0.3736 0.1776 0.051 Uiso 1 1 calc R U . . .
H93B H -0.3111 0.3760 0.1140 0.051 Uiso 1 1 calc R U . . .
H93C H -0.3912 0.4334 0.1523 0.051 Uiso 1 1 calc R U . . .
C94 C -0.1873(4) 0.5025(2) 0.15523(18) 0.0293(9) Uani 1 1 d . U . . .
H94A H -0.2553 0.5314 0.1530 0.044 Uiso 1 1 calc R U . . .
H94B H -0.1775 0.4734 0.1135 0.044 Uiso 1 1 calc R U . . .
H94C H -0.1147 0.5336 0.1766 0.044 Uiso 1 1 calc R U . . .
C95 C -0.2166(3) 0.6812(2) 0.44637(18) 0.0275(9) Uani 1 1 d . U . . .
H95A H -0.2920 0.6916 0.4254 0.041 Uiso 1 1 calc R U . . .
H95B H -0.1774 0.7250 0.4783 0.041 Uiso 1 1 calc R U . . .
H95C H -0.2327 0.6467 0.4654 0.041 Uiso 1 1 calc R U . . .
C96 C 0.1272(4) 0.4479(2) 0.45965(19) 0.0313(10) Uani 1 1 d . U . . .
H96A H 0.0591 0.4343 0.4254 0.047 Uiso 1 1 calc R U . . .
H96B H 0.0980 0.4631 0.4987 0.047 Uiso 1 1 calc R U . . .
H96C H 0.1751 0.4071 0.4566 0.047 Uiso 1 1 calc R U . . .
C97 C 0.3076(4) 0.5310(3) 0.51329(19) 0.0387(11) Uani 1 1 d . U . . .
H97A H 0.3572 0.4910 0.5107 0.058 Uiso 1 1 calc R U . . .
H97B H 0.2744 0.5442 0.5511 0.058 Uiso 1 1 calc R U . . .
H97C H 0.3565 0.5715 0.5137 0.058 Uiso 1 1 calc R U . . .
C98 C 0.2794(4) 0.7723(2) 0.1732(2) 0.0371(10) Uani 1 1 d . U . . .
H98A H 0.3276 0.7411 0.1456 0.056 Uiso 1 1 calc R U . . .
H98B H 0.3055 0.7725 0.2150 0.056 Uiso 1 1 calc R U . . .
H98C H 0.2896 0.8206 0.1731 0.056 Uiso 1 1 calc R U . . .
C99 C -0.1974(4) 0.6294(3) 0.0715(2) 0.0467(12) Uani 1 1 d . U . . .
H99A H -0.1441 0.6360 0.0450 0.070 Uiso 1 1 calc R U . . .
H99B H -0.2689 0.6551 0.0670 0.070 Uiso 1 1 calc R U . . .
H99C H -0.2206 0.5788 0.0595 0.070 Uiso 1 1 calc R U . . .
C100 C 0.1722(3) 0.6144(2) 0.31887(19) 0.0311(9) Uani 1 1 d . U . . .
H10A H 0.1644 0.5939 0.3502 0.047 Uiso 1 1 calc R U . . .
H10B H 0.1748 0.6663 0.3372 0.047 Uiso 1 1 calc R U . . .
H10C H 0.2459 0.6004 0.3031 0.047 Uiso 1 1 calc R U . . .
C101 C -0.1291(5) 0.3597(3) 0.3352(2) 0.0575(15) Uani 1 1 d . U . . .
H10D H -0.1066 0.3160 0.3058 0.086 Uiso 1 1 calc R U . . .
H10E H -0.2152 0.3633 0.3252 0.086 Uiso 1 1 calc R U . . .
H10F H -0.1084 0.3588 0.3770 0.086 Uiso 1 1 calc R U . . .
C102 C 0.3730(8) 0.2623(3) 0.0215(3) 0.102(3) Uani 1 1 d . U . . .
H10G H 0.4006 0.2677 -0.0139 0.152 Uiso 1 1 calc R U . . .
H10H H 0.2903 0.2753 0.0214 0.152 Uiso 1 1 calc R U . . .
H10I H 0.3771 0.2129 0.0191 0.152 Uiso 1 1 calc R U . . .
C104 C 0.3042(4) -0.0191(2) 0.2386(2) 0.0369(10) Uani 1 1 d . U . . .
H10N H 0.3083 -0.0502 0.1966 0.055 Uiso 1 1 calc R U . . .
H10O H 0.2603 0.0220 0.2374 0.055 Uiso 1 1 calc R U . . .
H10P H 0.2630 -0.0454 0.2585 0.055 Uiso 1 1 calc R U . . .
C105 C 0.5699(4) -0.0763(3) 0.3867(2) 0.0431(12) Uani 1 1 d . U . . .
H10Q H 0.6167 -0.1179 0.3811 0.065 Uiso 1 1 calc R U . . .
H10R H 0.5292 -0.0690 0.4216 0.065 Uiso 1 1 calc R U . . .
H10S H 0.6231 -0.0343 0.3946 0.065 Uiso 1 1 calc R U . . .
N1 N 0.2708(3) 0.15312(16) 0.23044(15) 0.0259(7) Uani 1 1 d . U . . .
H1 H 0.3417 0.1667 0.2264 0.031 Uiso 1 1 calc R U . . .
N2 N 0.4012(3) 0.03436(17) 0.11916(15) 0.0295(8) Uani 1 1 d . U . . .
H2 H 0.4422 0.0757 0.1380 0.035 Uiso 1 1 calc R U . . .
N3 N 0.6333(3) 0.04382(16) 0.21961(14) 0.0250(7) Uani 1 1 d . U . . .
H3A H 0.5755 0.0244 0.2305 0.030 Uiso 1 1 calc R U . . .
N4 N 0.4998(3) 0.16071(16) 0.33295(14) 0.0242(7) Uani 1 1 d . U . . .
H4A H 0.4701 0.1166 0.3216 0.029 Uiso 1 1 calc R U . . .
N5 N 0.3047(3) 0.04064(19) 0.45199(17) 0.0373(9) Uani 1 1 d . U . . .
H5 H 0.3796 0.0372 0.4473 0.045 Uiso 1 1 calc R U . . .
N6 N 0.3066(3) -0.07358(17) 0.44820(15) 0.0273(8) Uani 1 1 d . U . . .
N7 N 0.5035(3) -0.24866(17) 0.28410(16) 0.0287(8) Uani 1 1 d . U . . .
N8 N 0.5719(3) -0.20276(18) 0.21973(16) 0.0324(8) Uani 1 1 d . U . . .
H8A H 0.5772 -0.1628 0.2514 0.039 Uiso 1 1 calc R U . . .
N9 N 0.0249(3) 0.56818(16) 0.42078(14) 0.0209(7) Uani 1 1 d . U . . .
H9A H -0.0102 0.5291 0.3918 0.025 Uiso 1 1 calc R U . . .
N10 N 0.1933(3) 0.45056(16) 0.34112(14) 0.0225(7) Uani 1 1 d . U . . .
H10 H 0.1169 0.4370 0.3334 0.027 Uiso 1 1 calc R U . . .
N11 N 0.0112(3) 0.43636(16) 0.21369(14) 0.0237(7) Uani 1 1 d . U . . .
H11 H 0.0334 0.4818 0.2254 0.028 Uiso 1 1 calc R U . . .
N12 N -0.1578(3) 0.55591(15) 0.29308(13) 0.0215(7) Uani 1 1 d . U . . .
H12 H -0.0956 0.5731 0.2837 0.026 Uiso 1 1 calc R U . . .
N13 N -0.1416(3) 0.78175(16) 0.26511(15) 0.0255(7) Uani 1 1 d . U . . .
H13A H -0.1530 0.7373 0.2399 0.031 Uiso 1 1 calc R U . . .
N14 N -0.0683(3) 0.79954(16) 0.18635(15) 0.0245(7) Uani 1 1 d . U . . .
N15 N 0.2015(3) 0.61298(17) 0.06298(15) 0.0263(7) Uani 1 1 d . U . . .
N16 N 0.2343(3) 0.51450(17) 0.08741(15) 0.0301(8) Uani 1 1 d . U . . .
H16 H 0.1681 0.5252 0.1021 0.036 Uiso 1 1 calc R U . . .
O1 O 0.1581(3) 0.11722(18) 0.45951(19) 0.0602(11) Uani 1 1 d . U . . .
O2 O 0.3117(2) -0.19098(14) 0.33446(12) 0.0313(7) Uani 1 1 d . U . . .
O3 O 0.6048(3) -0.24543(17) 0.12162(16) 0.0510(9) Uani 1 1 d . U . . .
O4 O -0.1541(3) 0.85402(15) 0.36187(13) 0.0422(8) Uani 1 1 d . U . . .
O5 O 0.1556(2) 0.74691(14) 0.15226(12) 0.0276(6) Uani 1 1 d . U . . .
O6 O 0.3740(3) 0.43364(15) 0.07452(13) 0.0349(7) Uani 1 1 d . U . . .
O7 O 0.4228(2) 0.00446(14) 0.27295(13) 0.0306(6) Uani 1 1 d . U . . .
H7 H 0.4426 -0.0198 0.2951 0.046 Uiso 1 1 calc R U . . .
O8 O 0.4831(3) -0.08767(17) 0.33209(16) 0.0564(10) Uani 1 1 d . U . . .
H8B H 0.4188 -0.1098 0.3302 0.085 Uiso 1 1 d R U . . .
O11 O 0.4394(4) 0.3028(2) 0.0712(3) 0.1025(17) Uani 1 1 d . U . . .
H11A H 0.4281 0.3454 0.0760 0.154 Uiso 1 1 calc R U . . .
O12 O -0.0671(2) 0.41885(14) 0.33185(12) 0.0303(6) Uani 1 1 d . U . . .
H12A H -0.1110 0.4338 0.3072 0.045 Uiso 1 1 d R U . . .
O13 O 0.0713(2) 0.58889(14) 0.26901(12) 0.0255(6) Uani 1 1 d . U . . .
H13B H 0.0806 0.6039 0.2409 0.038 Uiso 1 1 calc R U . . .
O14 O 0.0777(3) 0.61008(17) 0.16369(14) 0.0362(7) Uani 1 1 d G U . . .
H14A H 0.0071 0.6208 0.1536 0.054 Uiso 1 1 d G U . . .
O15 O -0.1373(3) 0.65622(14) 0.13403(13) 0.0332(7) Uani 1 1 d . U . . .
H15 H -0.1127 0.6988 0.1435 0.050 Uiso 1 1 calc R U . . .
O1A O 0.5090(2) 0.18071(14) 0.20232(13) 0.0315(7) Uani 1 1 d . U . B 1
C2A C 0.5663(9) 0.2356(6) 0.1902(6) 0.049(3) Uani 0.42 1 d . U P B 1
H2A1 H 0.5889 0.2765 0.2285 0.073 Uiso 0.42 1 calc R U P B 1
H2A2 H 0.5117 0.2497 0.1603 0.073 Uiso 0.42 1 calc R U P B 1
H2A3 H 0.6379 0.2186 0.1734 0.073 Uiso 0.42 1 calc R U P B 1
O1B O 0.5782(6) 0.2381(3) 0.1261(3) 0.0625(18) Uani 0.58 1 d . U P C 2
H1B H 0.5152 0.2475 0.1071 0.094 Uiso 0.58 1 calc R U P C 2
C2B C 0.6421(7) 0.1915(4) 0.0830(4) 0.042(2) Uani 0.58 1 d . U P C 2
H2B1 H 0.6651 0.2153 0.0562 0.064 Uiso 0.58 1 calc R U P C 2
H2B2 H 0.5911 0.1484 0.0579 0.064 Uiso 0.58 1 calc R U P C 2
H2B3 H 0.7138 0.1790 0.1052 0.064 Uiso 0.58 1 calc R U P C 2
H14B H 0.125(5) 0.644(3) 0.151(3) 0.085(19) Uiso 1 1 d . . . . .

loop_
_atom_site_aniso_label
_atom_site_aniso_U_11
_atom_site_aniso_U_22
_atom_site_aniso_U_33
_atom_site_aniso_U_23
_atom_site_aniso_U_13
_atom_site_aniso_U_12
C1 0.046(3) 0.054(3) 0.034(3) 0.031(2) 0.023(2) 0.024(2)
C2 0.028(2) 0.026(2) 0.053(3) 0.018(2) 0.023(2) 0.0095(18)
C3 0.036(3) 0.035(3) 0.066(4) 0.010(3) 0.030(3) 0.002(2)
C4 0.022(2) 0.033(3) 0.093(5) 0.015(3) 0.014(3) -0.0021(19)
C5 0.029(2) 0.021(2) 0.047(3) 0.010(2) 0.005(2) 0.0031(17)
C6 0.023(2) 0.026(2) 0.044(3) 0.009(2) -0.0114(19) -0.0063(17)
C7 0.029(2) 0.027(2) 0.033(2) 0.0078(19) -0.0019(19) -0.0019(18)
C8 0.034(3) 0.032(2) 0.045(3) 0.006(2) -0.007(2) -0.011(2)
C9 0.046(3) 0.024(2) 0.037(3) 0.003(2) 0.002(2) 0.007(2)
C10 0.038(2) 0.022(2) 0.024(2) 0.0031(18) 0.0007(19) 0.0025(18)
C11 0.038(2) 0.028(2) 0.024(2) 0.0081(19) 0.0058(19) 0.0094(19)
C12 0.031(2) 0.027(2) 0.019(2) 0.0076(18) 0.0014(17) 0.0106(18)
C13 0.027(2) 0.041(2) 0.037(3) 0.017(2) 0.014(2) 0.0070(19)
C14 0.028(2) 0.041(2) 0.026(2) 0.010(2) 0.0078(19) 0.0027(19)
C15 0.019(2) 0.030(2) 0.024(2) 0.0072(18) 0.0043(17) 0.0026(17)
C16 0.024(2) 0.030(2) 0.018(2) 0.0053(17) 0.0044(17) -0.0035(17)
C17 0.032(2) 0.030(2) 0.020(2) 0.0082(18) 0.0104(18) -0.0009(18)
C18 0.049(3) 0.027(2) 0.025(2) 0.0031(19) 0.011(2) -0.005(2)
C19 0.066(3) 0.023(2) 0.022(2) 0.0045(19) 0.014(2) 0.007(2)
C20 0.047(3) 0.029(2) 0.022(2) 0.0125(19) 0.017(2) 0.012(2)
C21 0.027(3) 0.021(3) 0.025(3) 0.008(2) 0.011(2) 0.003(2)
C22 0.031(3) 0.023(3) 0.028(3) 0.010(3) 0.012(2) 0.006(2)
C23 0.032(3) 0.053(3) 0.067(3) 0.043(3) 0.014(2) 0.007(2)
C24 0.024(2) 0.037(2) 0.031(2) 0.020(2) 0.0053(18) 0.0028(18)
C25 0.026(2) 0.038(2) 0.034(2) 0.022(2) 0.0054(19) 0.0109(18)
C26 0.025(2) 0.049(3) 0.034(2) 0.027(2) 0.0083(19) 0.0046(19)
C27 0.029(2) 0.039(2) 0.031(2) 0.022(2) -0.0004(19) -0.0012(19)
C28 0.021(2) 0.034(2) 0.028(2) 0.0191(19) 0.0004(17) 0.0014(17)
C29 0.021(2) 0.036(2) 0.029(2) 0.016(2) -0.0009(18) -0.0006(17)
C30 0.030(2) 0.040(2) 0.031(2) 0.019(2) -0.0027(19) -0.0004(19)
C31 0.028(2) 0.042(3) 0.042(3) 0.027(2) -0.002(2) 0.001(2)
C32 0.022(2) 0.030(2) 0.046(3) 0.019(2) 0.0001(19) 0.0025(17)
C33 0.020(2) 0.025(2) 0.035(2) 0.0132(19) -0.0012(18) -0.0020(16)
C34 0.024(2) 0.028(2) 0.028(2) 0.0163(19) -0.0069(17) -0.0010(17)
C35 0.016(2) 0.032(2) 0.037(2) 0.016(2) -0.0015(18) 0.0001(17)
C36 0.026(2) 0.027(2) 0.046(3) 0.014(2) 0.004(2) -0.0008(17)
C37 0.033(2) 0.027(2) 0.045(3) 0.008(2) 0.005(2) 0.0051(19)
C38 0.030(2) 0.033(2) 0.038(3) 0.014(2) 0.005(2) 0.0060(19)
C39 0.018(2) 0.030(2) 0.041(3) 0.017(2) -0.0064(18) -0.0005(17)
C40 0.029(2) 0.034(2) 0.042(3) 0.014(2) 0.000(2) 0.0027(19)
C41 0.047(3) 0.033(2) 0.036(3) 0.015(2) 0.009(2) 0.008(2)
C42 0.040(3) 0.033(2) 0.033(2) 0.009(2) 0.008(2) 0.007(2)
C43 0.050(3) 0.040(3) 0.030(3) 0.012(2) 0.005(2) 0.005(2)
C44 0.031(2) 0.047(3) 0.027(2) 0.010(2) -0.0011(19) -0.015(2)
C45 0.021(2) 0.034(2) 0.026(2) 0.0089(19) -0.0014(17) -0.0002(17)
C46 0.064(3) 0.060(3) 0.033(3) 0.008(3) 0.007(3) 0.032(3)
C47 0.036(3) 0.032(2) 0.032(3) 0.003(2) -0.007(2) 0.0035(19)
C48 0.033(3) 0.045(3) 0.069(4) 0.011(3) -0.017(3) -0.003(2)
C49 0.021(2) 0.055(3) 0.046(3) 0.024(2) -0.008(2) 0.002(2)
C50 0.0179(19) 0.024(2) 0.0181(19) 0.0068(17) 0.0013(15) -0.0002(15)
C51 0.0192(19) 0.0226(19) 0.020(2) 0.0067(17) 0.0048(16) 0.0004(15)
C52 0.031(2) 0.024(2) 0.025(2) 0.0086(18) -0.0015(18) -0.0036(17)
C53 0.026(2) 0.034(2) 0.0136(19) 0.0062(18) -0.0052(16) -0.0002(17)
C54 0.0179(19) 0.033(2) 0.0154(19) 0.0097(17) 0.0019(15) 0.0009(16)
C55 0.020(2) 0.034(2) 0.020(2) 0.0101(18) 0.0060(16) 0.0101(17)
C56 0.022(2) 0.032(2) 0.022(2) 0.0128(18) 0.0037(17) 0.0077(17)
C57 0.024(2) 0.043(2) 0.028(2) 0.017(2) 0.0055(18) 0.0071(19)
C58 0.026(2) 0.041(2) 0.036(3) 0.018(2) 0.015(2) 0.0080(19)
C59 0.026(2) 0.024(2) 0.027(2) 0.0133(18) 0.0126(18) 0.0101(17)
C60 0.029(2) 0.024(2) 0.021(2) 0.0093(17) 0.0104(17) 0.0074(17)
C61 0.033(2) 0.026(2) 0.021(2) 0.0096(18) 0.0138(18) 0.0047(17)
C62 0.044(3) 0.020(2) 0.028(2) 0.0070(18) 0.014(2) -0.0014(18)
C63 0.040(3) 0.024(2) 0.022(2) 0.0014(18) 0.0072(19) -0.0110(18)
C64 0.027(2) 0.025(2) 0.017(2) 0.0049(17) 0.0077(17) -0.0015(16)
C65 0.025(2) 0.023(2) 0.023(2) 0.0052(17) 0.0036(17) -0.0035(16)
C66 0.024(2) 0.0225(19) 0.024(2) 0.0087(17) 0.0038(17) -0.0007(16)
C67 0.022(2) 0.028(2) 0.031(2) 0.0072(19) 0.0057(18) -0.0035(17)
C68 0.020(2) 0.026(2) 0.027(2) 0.0091(18) 0.0086(17) -0.0014(16)
C69 0.0190(19) 0.0226(19) 0.0173(19) 0.0068(16) 0.0028(15) 0.0036(15)
C70 0.022(2) 0.0195(19) 0.023(2) 0.0070(17) 0.0026(16) 0.0018(15)
C71 0.025(2) 0.034(2) 0.032(2) 0.018(2) 0.0077(18) 0.0048(18)
C72 0.026(2) 0.030(2) 0.030(2) 0.014(2) 0.0046(18) 0.0064(18)
C73 0.022(2) 0.024(2) 0.027(2) 0.0095(18) 0.0047(17) 0.0053(16)
C74 0.042(3) 0.023(2) 0.038(3) 0.010(2) 0.018(2) 0.0057(19)
C75 0.052(3) 0.026(2) 0.045(3) 0.013(2) 0.024(2) 0.010(2)
C76 0.037(3) 0.029(2) 0.045(3) 0.019(2) 0.014(2) 0.0066(19)
C77 0.018(2) 0.032(2) 0.029(2) 0.0159(19) 0.0006(17) 0.0062(16)
C78 0.020(2) 0.029(2) 0.026(2) 0.0136(18) 0.0008(17) 0.0030(16)
C79 0.031(2) 0.040(2) 0.035(3) 0.023(2) 0.001(2) 0.0081(19)
C80 0.039(3) 0.054(3) 0.031(3) 0.029(2) 0.001(2) 0.006(2)
C81 0.038(2) 0.040(2) 0.021(2) 0.013(2) 0.0056(19) 0.003(2)
C82 0.020(2) 0.033(2) 0.026(2) 0.0147(19) 0.0023(17) -0.0003(17)
C83 0.021(2) 0.032(2) 0.019(2) 0.0157(18) -0.0001(16) 0.0018(16)
C84 0.030(2) 0.031(2) 0.021(2) 0.0107(18) 0.0029(18) 0.0009(18)
C85 0.037(2) 0.029(2) 0.025(2) 0.0143(19) 0.0108(19) 0.0056(18)
C86 0.037(3) 0.035(2) 0.029(2) 0.012(2) 0.015(2) 0.005(2)
C87 0.032(2) 0.033(2) 0.026(2) 0.0100(19) 0.0136(19) 0.0074(18)
C88 0.035(2) 0.031(2) 0.023(2) 0.0148(19) 0.0075(18) 0.0053(18)
C89 0.026(2) 0.034(2) 0.022(2) 0.0071(18) 0.0062(18) -0.0006(18)
C90 0.033(2) 0.033(2) 0.026(2) 0.0158(19) 0.0117(19) 0.0005(18)
C91 0.026(2) 0.028(2) 0.029(2) 0.0150(18) 0.0120(18) 0.0056(17)
C92 0.050(3) 0.028(2) 0.037(3) 0.015(2) 0.024(2) 0.017(2)
C93 0.036(2) 0.034(2) 0.023(2) 0.0018(19) -0.0007(19) -0.0115(19)
C94 0.029(2) 0.037(2) 0.023(2) 0.0129(19) 0.0043(18) -0.0017(18)
C95 0.026(2) 0.031(2) 0.025(2) 0.0095(19) 0.0065(18) 0.0035(17)
C96 0.039(2) 0.036(2) 0.030(2) 0.019(2) 0.017(2) 0.014(2)
C97 0.028(2) 0.062(3) 0.027(2) 0.018(2) 0.0031(19) 0.013(2)
C98 0.031(2) 0.047(3) 0.027(2) 0.010(2) -0.0049(19) 0.005(2)
C99 0.059(3) 0.044(3) 0.030(3) 0.010(2) -0.003(2) 0.000(2)
C100 0.022(2) 0.034(2) 0.032(2) 0.007(2) 0.0010(18) -0.0041(17)
C101 0.084(4) 0.047(3) 0.047(3) 0.028(3) 0.004(3) -0.027(3)
C102 0.194(8) 0.049(4) 0.026(3) -0.015(3) -0.018(4) 0.044(5)
C104 0.034(3) 0.030(2) 0.045(3) 0.012(2) 0.005(2) 0.0008(19)
C105 0.037(3) 0.050(3) 0.042(3) 0.025(2) -0.009(2) -0.007(2)
N1 0.0204(17) 0.0268(17) 0.032(2) 0.0115(16) 0.0057(15) 0.0028(14)
N2 0.0291(19) 0.0235(17) 0.030(2) 0.0063(15) -0.0026(15) 0.0033(14)
N3 0.0267(18) 0.0297(18) 0.0198(17) 0.0083(15) 0.0088(14) 0.0041(14)
N4 0.0290(18) 0.0228(17) 0.0238(18) 0.0090(15) 0.0115(15) 0.0029(14)
N5 0.0241(19) 0.047(2) 0.058(3) 0.036(2) 0.0147(18) 0.0073(16)
N6 0.0274(18) 0.0326(19) 0.0258(19) 0.0150(16) 0.0050(15) 0.0054(15)
N7 0.0220(18) 0.0298(18) 0.034(2) 0.0125(16) 0.0006(15) 0.0017(14)
N8 0.034(2) 0.0275(18) 0.034(2) 0.0121(17) -0.0028(16) -0.0022(15)
N9 0.0192(16) 0.0245(17) 0.0170(16) 0.0061(14) 0.0011(13) 0.0011(13)
N10 0.0185(16) 0.0294(18) 0.0241(18) 0.0142(15) 0.0061(14) 0.0034(13)
N11 0.0289(18) 0.0184(16) 0.0235(18) 0.0053(14) 0.0092(15) -0.0014(14)
N12 0.0189(16) 0.0252(17) 0.0190(17) 0.0067(14) 0.0025(13) -0.0022(13)
N13 0.0261(18) 0.0232(17) 0.0291(19) 0.0118(15) 0.0049(15) 0.0001(14)
N14 0.0215(17) 0.0272(17) 0.0269(19) 0.0136(15) 0.0014(14) 0.0006(14)
N15 0.0263(18) 0.0306(18) 0.0262(18) 0.0134(16) 0.0084(15) 0.0071(15)
N16 0.034(2) 0.0319(19) 0.035(2) 0.0173(17) 0.0203(17) 0.0101(16)
O1 0.040(2) 0.066(2) 0.112(3) 0.066(2) 0.037(2) 0.0250(18)
O2 0.0269(15) 0.0379(16) 0.0301(16) 0.0158(14) -0.0010(13) 0.0088(13)
O3 0.066(2) 0.0362(18) 0.059(2) 0.0208(18) 0.0254(19) 0.0103(17)
O4 0.071(2) 0.0275(17) 0.0291(17) 0.0093(15) 0.0144(16) 0.0063(15)
O5 0.0230(14) 0.0410(16) 0.0233(15) 0.0174(13) 0.0031(12) 0.0087(12)
O6 0.0379(17) 0.0371(16) 0.0389(18) 0.0197(15) 0.0182(15) 0.0108(14)
O7 0.0265(15) 0.0299(16) 0.0364(18) 0.0146(14) 0.0020(13) -0.0016(12)
O8 0.053(2) 0.057(2) 0.062(2) 0.0397(19) -0.0226(18) -0.0187(17)
O11 0.080(3) 0.068(3) 0.166(6) 0.051(4) 0.017(3) 0.015(3)
O12 0.0326(16) 0.0322(15) 0.0328(16) 0.0200(14) 0.0062(13) -0.0001(12)
O13 0.0208(14) 0.0317(15) 0.0235(15) 0.0098(13) 0.0030(12) -0.0040(11)
O14 0.0346(18) 0.0467(19) 0.0406(19) 0.0276(16) 0.0162(15) 0.0102(15)
O15 0.0382(17) 0.0305(16) 0.0293(17) 0.0116(14) -0.0001(13) -0.0027(13)
O1A 0.0326(16) 0.0292(15) 0.0321(17) 0.0116(13) 0.0030(13) -0.0015(12)
C2A 0.026(6) 0.057(7) 0.076(9) 0.044(7) 0.000(6) 0.001(5)
O1B 0.087(5) 0.043(4) 0.072(5) 0.025(3) 0.044(4) 0.007(3)
C2B 0.045(5) 0.041(5) 0.035(5) 0.010(4) 0.001(4) -0.013(4)

loop_
_atom_type_symbol
_atom_type_description
_atom_type_scat_dispersion_real
_atom_type_scat_dispersion_imag
_atom_type_scat_source
C C 0.0033 0.0016 'International Tables Vol C Tables 4.2.6.8 and 6.1.1.4'
H H 0.0000 0.0000 'International Tables Vol C Tables 4.2.6.8 and 6.1.1.4'
N N 0.0061 0.0033 'International Tables Vol C Tables 4.2.6.8 and 6.1.1.4'
O O 0.0106 0.0060 'International Tables Vol C Tables 4.2.6.8 and 6.1.1.4'

loop_
_geom_angle_atom_site_label_1
_geom_angle_atom_site_label_2
_geom_angle_atom_site_label_3
_geom_angle
C2 C1 C20 112.1(3)
C2 C1 C21 114.9(4)
C20 C1 C21 110.4(4)
C2 C1 C46 108.5(3)
C20 C1 C46 107.6(4)
C21 C1 C46 102.6(3)
C2 C1 C21A 80.4(6)
C20 C1 C21A 112.3(6)
C46 C1 C21A 131.7(6)
C3 C2 N1 106.8(4)
C3 C2 C1 128.8(4)
N1 C2 C1 124.1(3)
C2 C3 C4 108.2(4)
C2 C3 H3 125.9
C4 C3 H3 125.9
C5 C4 C3 109.0(4)
C5 C4 H4 125.5
C3 C4 H4 125.5
N1 C5 C4 105.8(4)
N1 C5 C6 123.2(4)
C4 C5 C6 130.9(4)
C5 C6 C7 111.8(3)
C5 C6 C48 109.0(4)
C7 C6 C48 108.3(3)
C5 C6 C47 110.9(3)
C7 C6 C47 109.0(3)
C48 C6 C47 107.7(4)
N2 C7 C8 106.1(4)
N2 C7 C6 123.5(3)
C8 C7 C6 130.4(4)
C7 C8 C9 107.9(4)
C7 C8 H8 126.0
C9 C8 H8 126.0
C10 C9 C8 108.4(4)
C10 C9 H9 125.8
C8 C9 H9 125.8
C9 C10 N2 106.3(4)
C9 C10 C11 130.9(4)
N2 C10 C11 122.2(4)
C12 C11 C10 112.7(3)
C12 C11 C43 108.4(3)
C10 C11 C43 108.7(3)
C12 C11 C42 111.2(3)
C10 C11 C42 109.6(3)
C43 C11 C42 105.9(3)
C13 C12 N3 106.7(3)
C13 C12 C11 131.1(4)
N3 C12 C11 122.1(4)
C12 C13 C14 108.8(4)
C12 C13 H13 125.6
C14 C13 H13 125.6
C15 C14 C13 107.2(4)
C15 C14 H14 126.4
C13 C14 H14 126.4
N3 C15 C14 107.3(3)
N3 C15 C16 122.2(3)
C14 C15 C16 130.5(4)
C17 C16 C15 110.1(3)
C17 C16 C45 110.8(3)
C15 C16 C45 110.4(3)
C17 C16 C44 108.8(3)
C15 C16 C44 108.8(3)
C45 C16 C44 108.0(3)
C18 C17 N4 106.3(3)
C18 C17 C16 130.7(4)
N4 C17 C16 123.0(3)
C17 C18 C19 109.1(4)
C17 C18 H18 125.4
C19 C18 H18 125.4
C20 C19 C18 107.7(4)
C20 C19 H19 126.2
C18 C19 H19 126.2
C19 C20 N4 107.0(4)
C19 C20 C1 130.3(4)
N4 C20 C1 122.6(4)
C22 C21 C1 114.5(4)
C22 C21 H21A 108.6
C1 C21 H21A 108.6
C22 C21 H21B 108.6
C1 C21 H21B 108.6
H21A C21 H21B 107.6
C21 C22 C23 112.6(4)
C21 C22 H22A 109.1
C23 C22 H22A 109.1
C21 C22 H22B 109.1
C23 C22 H22B 109.1
H22A C22 H22B 107.8
C22A C21A C1 105.0(12)
C22A C21A H21C 110.7
C1 C21A H21C 110.7
C22A C21A H21D 110.7
C1 C21A H21D 110.7
H21C C21A H21D 108.8
C21A C22A C23 92.7(13)
C21A C22A H22C 113.2
C23 C22A H22C 113.2
C21A C22A H22D 113.2
C23 C22A H22D 113.2
H22C C22A H22D 110.5
O1 C23 N5 122.7(4)
O1 C23 C22A 109.2(8)
N5 C23 C22A 123.5(8)
O1 C23 C22 126.1(4)
N5 C23 C22 111.0(4)
N6 C24 C25 124.4(4)
N6 C24 N5 112.2(3)
C25 C24 N5 123.5(4)
C26 C25 C24 116.7(4)
C26 C25 H25 121.7
C24 C25 H25 121.7
C25 C26 C27 120.5(4)
C25 C26 H26 119.8
C27 C26 H26 119.8
C26 C27 C28 118.5(4)
C26 C27 H27 120.8
C28 C27 H27 120.8
N6 C28 C27 122.3(4)
N6 C28 C29 115.7(3)
C27 C28 C29 122.0(3)
C30 C29 C34 118.0(4)
C30 C29 C28 120.0(4)
C34 C29 C28 121.9(3)
C31 C30 C29 121.5(4)
C31 C30 H30 119.2
C29 C30 H30 119.2
C32 C31 C30 119.1(4)
C32 C31 H31 120.5
C30 C31 H31 120.5
C31 C32 C33 121.7(4)
C31 C32 H32 119.2
C33 C32 H32 119.2
C32 C33 C34 118.1(4)
C32 C33 C35 120.2(3)
C34 C33 C35 121.6(3)
C29 C34 O2 121.1(3)
C29 C34 C33 121.3(3)
O2 C34 C33 117.5(3)
N7 C35 C36 121.5(4)
N7 C35 C33 115.4(3)
C36 C35 C33 123.1(4)
C35 C36 C37 118.6(4)
C35 C36 H36 120.7
C37 C36 H36 120.7
C38 C37 C36 120.5(4)
C38 C37 H37 119.8
C36 C37 H37 119.8
C37 C38 C39 116.8(4)
C37 C38 H38 121.6
C39 C38 H38 121.6
N7 C39 C38 123.5(4)
N7 C39 N8 111.4(4)
C38 C39 N8 125.1(4)
O3 C40 N8 123.9(4)
O3 C40 C41 123.7(4)
N8 C40 C41 112.4(4)
C42 C41 C40 114.2(4)
C42 C41 H41A 108.7
C40 C41 H41A 108.7
C42 C41 H41B 108.7
C40 C41 H41B 108.7
H41A C41 H41B 107.6
C41 C42 C11 114.7(3)
C41 C42 H42A 108.6
C11 C42 H42A 108.6
C41 C42 H42B 108.6
C11 C42 H42B 108.6
H42A C42 H42B 107.6
C11 C43 H43A 109.5
C11 C43 H43B 109.5
H43A C43 H43B 109.5
C11 C43 H43C 109.5
H43A C43 H43C 109.5
H43B C43 H43C 109.5
C16 C44 H44A 109.5
C16 C44 H44B 109.5
H44A C44 H44B 109.5
C16 C44 H44C 109.5
H44A C44 H44C 109.5
H44B C44 H44C 109.5
C16 C45 H45A 109.5
C16 C45 H45B 109.5
H45A C45 H45B 109.5
C16 C45 H45C 109.5
H45A C45 H45C 109.5
H45B C45 H45C 109.5
C1 C46 H46A 109.5
C1 C46 H46B 109.5
H46A C46 H46B 109.5
C1 C46 H46C 109.5
H46A C46 H46C 109.5
H46B C46 H46C 109.5
C6 C47 H47A 109.5
C6 C47 H47B 109.5
H47A C47 H47B 109.5
C6 C47 H47C 109.5
H47A C47 H47C 109.5
H47B C47 H47C 109.5
C6 C48 H48A 109.5
C6 C48 H48B 109.5
H48A C48 H48B 109.5
C6 C48 H48C 109.5
H48A C48 H48C 109.5
H48B C48 H48C 109.5
O2 C49 H49A 109.5
O2 C49 H49B 109.5
H49A C49 H49B 109.5
O2 C49 H49C 109.5
H49A C49 H49C 109.5
H49B C49 H49C 109.5
C69 C50 C51 112.1(3)
C69 C50 C95 109.3(3)
C51 C50 C95 107.8(3)
C69 C50 C70 111.6(3)
C51 C50 C70 106.7(3)
C95 C50 C70 109.2(3)
C52 C51 N9 107.5(3)
C52 C51 C50 128.1(3)
N9 C51 C50 124.4(3)
C51 C52 C53 107.3(3)
C51 C52 H52 126.3
C53 C52 H52 126.3
C54 C53 C52 108.8(3)
C54 C53 H53 125.6
C52 C53 H53 125.6
C53 C54 N9 106.5(3)
C53 C54 C55 130.3(3)
N9 C54 C55 123.1(3)
C54 C55 C56 110.5(3)
C54 C55 C96 110.5(3)
C56 C55 C96 111.3(3)
C54 C55 C97 108.8(3)
C56 C55 C97 108.0(3)
C96 C55 C97 107.7(3)
C57 C56 N10 107.5(3)
C57 C56 C55 129.8(4)
N10 C56 C55 122.6(3)
C56 C57 C58 107.4(4)
C56 C57 H57 126.3
C58 C57 H57 126.3
C59 C58 C57 108.3(3)
C59 C58 H58 125.8
C57 C58 H58 125.8
C58 C59 N10 106.5(3)
C58 C59 C60 129.1(3)
N10 C59 C60 124.4(3)
C61 C60 C59 112.4(3)
C61 C60 C92 109.8(3)
C59 C60 C92 108.5(3)
C61 C60 C91 110.1(3)
C59 C60 C91 107.8(3)
C92 C60 C91 108.1(3)
C62 C61 N11 106.4(3)
C62 C61 C60 131.6(4)
N11 C61 C60 121.9(3)
C61 C62 C63 108.1(3)
C61 C62 H62 125.9
C63 C62 H62 125.9
C64 C63 C62 107.8(3)
C64 C63 H63 126.1
C62 C63 H63 126.1
C63 C64 N11 106.9(3)
C63 C64 C65 131.0(4)
N11 C64 C65 122.2(3)
C66 C65 C64 110.2(3)
C66 C65 C94 111.2(3)
C64 C65 C94 110.3(3)
C66 C65 C93 108.2(3)
C64 C65 C93 108.3(3)
C94 C65 C93 108.5(3)
C67 C66 N12 106.8(3)
C67 C66 C65 130.6(3)
N12 C66 C65 122.5(3)
C66 C67 C68 108.1(3)
C66 C67 H67 125.9
C68 C67 H67 125.9
C69 C68 C67 108.4(3)
C69 C68 H68 125.8
C67 C68 H68 125.8
C68 C69 N12 106.4(3)
C68 C69 C50 132.2(3)
N12 C69 C50 121.4(3)
C71 C70 C50 115.6(3)
C71 C70 H70A 108.4
C50 C70 H70A 108.4
C71 C70 H70B 108.4
C50 C70 H70B 108.4
H70A C70 H70B 107.4
C72 C71 C70 110.2(3)
C72 C71 H71A 109.6
C70 C71 H71A 109.6
C72 C71 H71B 109.6
C70 C71 H71B 109.6
H71A C71 H71B 108.1
O4 C72 N13 122.1(4)
O4 C72 C71 123.2(4)
N13 C72 C71 114.7(3)
N14 C73 C74 123.0(4)
N14 C73 N13 112.8(3)
C74 C73 N13 124.2(3)
C75 C74 C73 117.2(4)
C75 C74 H74 121.4
C73 C74 H74 121.4
C76 C75 C74 120.5(4)
C76 C75 H75 119.8
C74 C75 H75 119.8
C75 C76 C77 118.9(4)
C75 C76 H76 120.6
C77 C76 H76 120.6
N14 C77 C76 121.7(4)
N14 C77 C78 115.8(3)
C76 C77 C78 122.5(4)
C79 C78 C83 118.0(4)
C79 C78 C77 121.5(3)
C83 C78 C77 120.6(3)
C80 C79 C78 120.6(4)
C80 C79 H79 119.7
C78 C79 H79 119.7
C79 C80 C81 120.6(4)
C79 C80 H80 119.7
C81 C80 H80 119.7
C80 C81 C82 120.6(4)
C80 C81 H81 119.7
C82 C81 H81 119.7
C83 C82 C81 118.1(3)
C83 C82 C84 121.7(3)
C81 C82 C84 120.2(3)
C82 C83 O5 120.7(3)
C82 C83 C78 122.2(3)
O5 C83 C78 117.1(3)
N15 C84 C85 122.5(3)
N15 C84 C82 114.0(3)
C85 C84 C82 123.5(3)
C84 C85 C86 118.9(4)
C84 C85 H85 120.6
C86 C85 H85 120.6
C85 C86 C87 119.6(4)
C85 C86 H86 120.2
C87 C86 H86 120.2
C88 C87 C86 117.8(4)
C88 C87 H87 121.1
C86 C87 H87 121.1
N15 C88 C87 123.5(4)
N15 C88 N16 111.2(3)
C87 C88 N16 125.2(3)
O6 C89 N16 123.1(4)
O6 C89 C90 121.8(4)
N16 C89 C90 115.0(3)
C89 C90 C91 109.9(3)
C89 C90 H90A 109.7
C91 C90 H90A 109.7
C89 C90 H90B 109.7
C91 C90 H90B 109.7
H90A C90 H90B 108.2
C90 C91 C60 114.8(3)
C90 C91 H91A 108.6
C60 C91 H91A 108.6
C90 C91 H91B 108.6
C60 C91 H91B 108.6
H91A C91 H91B 107.6
C60 C92 H92A 109.5
C60 C92 H92B 109.5
H92A C92 H92B 109.5
C60 C92 H92C 109.5
H92A C92 H92C 109.5
H92B C92 H92C 109.5
C65 C93 H93A 109.5
C65 C93 H93B 109.5
H93A C93 H93B 109.5
C65 C93 H93C 109.5
H93A C93 H93C 109.5
H93B C93 H93C 109.5
C65 C94 H94A 109.5
C65 C94 H94B 109.5
H94A C94 H94B 109.5
C65 C94 H94C 109.5
H94A C94 H94C 109.5
H94B C94 H94C 109.5
C50 C95 H95A 109.5
C50 C95 H95B 109.5
H95A C95 H95B 109.5
C50 C95 H95C 109.5
H95A C95 H95C 109.5
H95B C95 H95C 109.5
C55 C96 H96A 109.5
C55 C96 H96B 109.5
H96A C96 H96B 109.5
C55 C96 H96C 109.5
H96A C96 H96C 109.5
H96B C96 H96C 109.5
C55 C97 H97A 109.5
C55 C97 H97B 109.5
H97A C97 H97B 109.5
C55 C97 H97C 109.5
H97A C97 H97C 109.5
H97B C97 H97C 109.5
O5 C98 H98A 109.5
O5 C98 H98B 109.5
H98A C98 H98B 109.5
O5 C98 H98C 109.5
H98A C98 H98C 109.5
H98B C98 H98C 109.5
O15 C99 H99A 109.5
O15 C99 H99B 109.5
H99A C99 H99B 109.5
O15 C99 H99C 109.5
H99A C99 H99C 109.5
H99B C99 H99C 109.5
O13 C100 H10A 109.5
O13 C100 H10B 109.5
H10A C100 H10B 109.5
O13 C100 H10C 109.5
H10A C100 H10C 109.5
H10B C100 H10C 109.5
O12 C101 H10D 109.5
O12 C101 H10E 109.5
H10D C101 H10E 109.5
O12 C101 H10F 109.5
H10D C101 H10F 109.5
H10E C101 H10F 109.5
O11 C102 H10G 109.5
O11 C102 H10H 109.5
H10G C102 H10H 109.5
O11 C102 H10I 109.5
H10G C102 H10I 109.5
H10H C102 H10I 109.5
O7 C104 H10N 109.5
O7 C104 H10O 109.5
H10N C104 H10O 109.5
O7 C104 H10P 109.5
H10N C104 H10P 109.5
H10O C104 H10P 109.5
O8 C105 H10Q 109.5
O8 C105 H10R 109.5
H10Q C105 H10R 109.5
O8 C105 H10S 109.5
H10Q C105 H10S 109.5
H10R C105 H10S 109.5
C5 N1 C2 110.3(3)
C5 N1 H1 124.9
C2 N1 H1 124.9
C7 N2 C10 111.2(3)
C7 N2 H2 124.4
C10 N2 H2 124.4
C15 N3 C12 110.1(3)
C15 N3 H3A 125.0
C12 N3 H3A 125.0
C17 N4 C20 109.9(3)
C17 N4 H4A 125.1
C20 N4 H4A 125.1
C23 N5 C24 128.3(4)
C23 N5 H5 115.9
C24 N5 H5 115.9
C24 N6 C28 117.5(3)
C39 N7 C35 119.2(3)
C40 N8 C39 129.5(4)
C40 N8 H8A 115.3
C39 N8 H8A 115.3
C51 N9 C54 109.8(3)
C51 N9 H9A 125.1
C54 N9 H9A 125.1
C56 N10 C59 110.3(3)
C56 N10 H10 124.9
C59 N10 H10 124.9
C64 N11 C61 110.7(3)
C64 N11 H11 124.6
C61 N11 H11 124.6
C66 N12 C69 110.3(3)
C66 N12 H12 124.9
C69 N12 H12 124.9
C72 N13 C73 127.9(3)
C72 N13 H13A 116.0
C73 N13 H13A 116.0
C73 N14 C77 118.7(3)
C88 N15 C84 117.7(3)
C89 N16 C88 129.0(3)
C89 N16 H16 115.5
C88 N16 H16 115.5
C34 O2 C49 116.3(3)
C83 O5 C98 113.9(3)
C104 O7 H7 109.5
C105 O8 H8B 114.9
C102 O11 H11A 109.5
C101 O12 H12A 108.1
C100 O13 H13B 109.5
H14A O14 H14B 100.2
C99 O15 H15 109.5
O1A C2A H2A1 109.5
O1A C2A H2A2 109.5
H2A1 C2A H2A2 109.5
O1A C2A H2A3 109.5
H2A1 C2A H2A3 109.5
H2A2 C2A H2A3 109.5
C2B O1B H1B 109.5
O1B C2B H2B1 109.5
O1B C2B H2B2 109.5
H2B1 C2B H2B2 109.5
O1B C2B H2B3 109.5
H2B1 C2B H2B3 109.5
H2B2 C2B H2B3 109.5

loop_
_geom_bond_atom_site_label_1
_geom_bond_atom_site_label_2
_geom_bond_distance
C1 C2 1.502(6)
C1 C20 1.508(6)
C1 C21 1.538(6)
C1 C46 1.557(6)
C1 C21A 1.849(18)
C2 C3 1.361(6)
C2 N1 1.395(5)
C3 C4 1.398(7)
C3 H3 0.9500
C4 C5 1.385(6)
C4 H4 0.9500
C5 N1 1.374(5)
C5 C6 1.518(6)
C6 C7 1.526(6)
C6 C48 1.532(6)
C6 C47 1.542(6)
C7 N2 1.374(5)
C7 C8 1.378(6)
C8 C9 1.421(6)
C8 H8 0.9500
C9 C10 1.362(6)
C9 H9 0.9500
C10 N2 1.383(5)
C10 C11 1.518(6)
C11 C12 1.500(6)
C11 C43 1.545(6)
C11 C42 1.563(5)
C12 C13 1.361(5)
C12 N3 1.387(5)
C13 C14 1.417(6)
C13 H13 0.9500
C14 C15 1.377(5)
C14 H14 0.9500
C15 N3 1.373(5)
C15 C16 1.514(5)
C16 C17 1.511(5)
C16 C45 1.538(5)
C16 C44 1.542(5)
C17 C18 1.368(5)
C17 N4 1.379(5)
C18 C19 1.404(6)
C18 H18 0.9500
C19 C20 1.366(6)
C19 H19 0.9500
C20 N4 1.391(5)
C21 C22 1.528(7)
C21 H21A 0.9900
C21 H21B 0.9900
C22 C23 1.530(6)
C22 H22A 0.9900
C22 H22B 0.9900
C21A C22A 1.52(3)
C21A H21C 0.9900
C21A H21D 0.9900
C22A C23 1.524(19)
C22A H22C 0.9900
C22A H22D 0.9900
C23 O1 1.224(5)
C23 N5 1.365(5)
C24 N6 1.336(5)
C24 C25 1.391(5)
C24 N5 1.404(5)
C25 C26 1.375(5)
C25 H25 0.9500
C26 C27 1.384(6)
C26 H26 0.9500
C27 C28 1.386(5)
C27 H27 0.9500
C28 N6 1.345(5)
C28 C29 1.490(5)
C29 C30 1.398(5)
C29 C34 1.399(5)
C30 C31 1.388(6)
C30 H30 0.9500
C31 C32 1.383(6)
C31 H31 0.9500
C32 C33 1.391(5)
C32 H32 0.9500
C33 C34 1.406(5)
C33 C35 1.491(6)
C34 O2 1.398(4)
C35 N7 1.340(5)
C35 C36 1.387(5)
C36 C37 1.395(6)
C36 H36 0.9500
C37 C38 1.380(6)
C37 H37 0.9500
C38 C39 1.395(6)
C38 H38 0.9500
C39 N7 1.334(5)
C39 N8 1.407(5)
C40 O3 1.214(5)
C40 N8 1.355(5)
C40 C41 1.523(6)
C41 C42 1.515(6)
C41 H41A 0.9900
C41 H41B 0.9900
C42 H42A 0.9900
C42 H42B 0.9900
C43 H43A 0.9800
C43 H43B 0.9800
C43 H43C 0.9800
C44 H44A 0.9800
C44 H44B 0.9800
C44 H44C 0.9800
C45 H45A 0.9800
C45 H45B 0.9800
C45 H45C 0.9800
C46 H46A 0.9800
C46 H46B 0.9800
C46 H46C 0.9800
C47 H47A 0.9800
C47 H47B 0.9800
C47 H47C 0.9800
C48 H48A 0.9800
C48 H48B 0.9800
C48 H48C 0.9800
C49 O2 1.442(4)
C49 H49A 0.9800
C49 H49B 0.9800
C49 H49C 0.9800
C50 C69 1.509(5)
C50 C51 1.529(5)
C50 C95 1.543(5)
C50 C70 1.556(5)
C51 C52 1.366(5)
C51 N9 1.379(4)
C52 C53 1.417(5)
C52 H52 0.9500
C53 C54 1.362(5)
C53 H53 0.9500
C54 N9 1.387(4)
C54 C55 1.511(5)
C55 C56 1.523(5)
C55 C96 1.538(5)
C55 C97 1.549(5)
C56 C57 1.366(5)
C56 N10 1.381(5)
C57 C58 1.429(6)
C57 H57 0.9500
C58 C59 1.371(6)
C58 H58 0.9500
C59 N10 1.384(4)
C59 C60 1.516(5)
C60 C61 1.508(5)
C60 C92 1.547(5)
C60 C91 1.561(5)
C61 C62 1.378(5)
C61 N11 1.382(5)
C62 C63 1.420(6)
C62 H62 0.9500
C63 C64 1.376(5)
C63 H63 0.9500
C64 N11 1.378(5)
C64 C65 1.526(5)
C65 C66 1.516(5)
C65 C94 1.531(5)
C65 C93 1.543(5)
C66 C67 1.367(5)
C66 N12 1.377(5)
C67 C68 1.415(5)
C67 H67 0.9500
C68 C69 1.365(5)
C68 H68 0.9500
C69 N12 1.390(4)
C70 C71 1.538(5)
C70 H70A 0.9900
C70 H70B 0.9900
C71 C72 1.505(5)
C71 H71A 0.9900
C71 H71B 0.9900
C72 O4 1.209(5)
C72 N13 1.381(5)
C73 N14 1.338(5)
C73 C74 1.397(5)
C73 N13 1.412(5)
C74 C75 1.388(6)
C74 H74 0.9500
C75 C76 1.379(6)
C75 H75 0.9500
C76 C77 1.384(5)
C76 H76 0.9500
C77 N14 1.357(5)
C77 C78 1.492(5)
C78 C79 1.398(5)
C78 C83 1.397(5)
C79 C80 1.378(6)
C79 H79 0.9500
C80 C81 1.385(6)
C80 H80 0.9500
C81 C82 1.395(5)
C81 H81 0.9500
C82 C83 1.393(5)
C82 C84 1.490(5)
C83 O5 1.394(4)
C84 N15 1.356(5)
C84 C85 1.382(5)
C85 C86 1.387(5)
C85 H85 0.9500
C86 C87 1.394(5)
C86 H86 0.9500
C87 C88 1.387(5)
C87 H87 0.9500
C88 N15 1.345(5)
C88 N16 1.405(5)
C89 O6 1.232(4)
C89 N16 1.349(5)
C89 C90 1.516(5)
C90 C91 1.537(5)
C90 H90A 0.9900
C90 H90B 0.9900
C91 H91A 0.9900
C91 H91B 0.9900
C92 H92A 0.9800
C92 H92B 0.9800
C92 H92C 0.9800
C93 H93A 0.9800
C93 H93B 0.9800
C93 H93C 0.9800
C94 H94A 0.9800
C94 H94B 0.9800
C94 H94C 0.9800
C95 H95A 0.9800
C95 H95B 0.9800
C95 H95C 0.9800
C96 H96A 0.9800
C96 H96B 0.9800
C96 H96C 0.9800
C97 H97A 0.9800
C97 H97B 0.9800
C97 H97C 0.9800
C98 O5 1.439(5)
C98 H98A 0.9800
C98 H98B 0.9800
C98 H98C 0.9800
C99 O15 1.426(5)
C99 H99A 0.9800
C99 H99B 0.9800
C99 H99C 0.9800
C100 O13 1.442(4)
C100 H10A 0.9800
C100 H10B 0.9800
C100 H10C 0.9800
C101 O12 1.412(5)
C101 H10D 0.9800
C101 H10E 0.9800
C101 H10F 0.9800
C102 O11 1.278(7)
C102 H10G 0.9800
C102 H10H 0.9800
C102 H10I 0.9800
C104 O7 1.435(5)
C104 H10N 0.9800
C104 H10O 0.9800
C104 H10P 0.9800
C105 O8 1.431(5)
C105 H10Q 0.9800
C105 H10R 0.9800
C105 H10S 0.9800
N1 H1 0.8800
N2 H2 0.8800
N3 H3A 0.8800
N4 H4A 0.8800
N5 H5 0.8800
N8 H8A 0.8800
N9 H9A 0.8800
N10 H10 0.8800
N11 H11 0.8800
N12 H12 0.8800
N13 H13A 0.8800
N16 H16 0.8800
O7 H7 0.8400
O8 H8B 0.8401
O11 H11A 0.8400
O12 H12A 0.8408
O13 H13B 0.8400
O14 H14A 0.8514
O14 H14B 1.02(6)
O15 H15 0.8400
O1A C2A 1.414(11)
C2A H2A1 0.9800
C2A H2A2 0.9800
C2A H2A3 0.9800
O1B C2B 1.430(9)
O1B H1B 0.8400
C2B H2B1 0.9800
C2B H2B2 0.9800
C2B H2B3 0.9800

loop_
_geom_torsion_atom_site_label_1
_geom_torsion_atom_site_label_2
_geom_torsion_atom_site_label_3
_geom_torsion_atom_site_label_4
_geom_torsion
C20 C1 C2 C3 162.8(4)
C21 C1 C2 C3 35.6(6)
C46 C1 C2 C3 -78.5(6)
C21A C1 C2 C3 52.5(7)
C20 C1 C2 N1 -24.4(5)
C21 C1 C2 N1 -151.6(4)
C46 C1 C2 N1 94.3(4)
C21A C1 C2 N1 -134.7(7)
N1 C2 C3 C4 -0.2(5)
C1 C2 C3 C4 173.6(4)
C2 C3 C4 C5 -0.2(5)
C3 C4 C5 N1 0.4(5)
C3 C4 C5 C6 177.1(4)
N1 C5 C6 C7 72.7(5)
C4 C5 C6 C7 -103.5(5)
N1 C5 C6 C48 -167.6(4)
C4 C5 C6 C48 16.2(6)
N1 C5 C6 C47 -49.2(5)
C4 C5 C6 C47 134.6(4)
C5 C6 C7 N2 -77.2(5)
C48 C6 C7 N2 162.7(4)
C47 C6 C7 N2 45.8(5)
C5 C6 C7 C8 101.0(5)
C48 C6 C7 C8 -19.1(7)
C47 C6 C7 C8 -135.9(5)
N2 C7 C8 C9 0.3(5)
C6 C7 C8 C9 -178.2(4)
C7 C8 C9 C10 -0.6(5)
C8 C9 C10 N2 0.6(5)
C8 C9 C10 C11 -170.3(4)
C9 C10 C11 C12 -158.3(4)
N2 C10 C11 C12 32.0(5)
C9 C10 C11 C43 81.5(6)
N2 C10 C11 C43 -88.2(4)
C9 C10 C11 C42 -33.8(6)
N2 C10 C11 C42 156.4(4)
C10 C11 C12 C13 -132.9(4)
C43 C11 C12 C13 -12.5(6)
C42 C11 C12 C13 103.6(5)
C10 C11 C12 N3 51.9(5)
C43 C11 C12 N3 172.3(3)
C42 C11 C12 N3 -71.6(4)
N3 C12 C13 C14 -0.1(4)
C11 C12 C13 C14 -175.9(4)
C12 C13 C14 C15 0.3(5)
C13 C14 C15 N3 -0.3(4)
C13 C14 C15 C16 179.3(4)
N3 C15 C16 C17 -79.3(4)
C14 C15 C16 C17 101.2(5)
N3 C15 C16 C45 43.3(5)
C14 C15 C16 C45 -136.3(4)
N3 C15 C16 C44 161.6(3)
C14 C15 C16 C44 -17.9(6)
C15 C16 C17 C18 -98.7(5)
C45 C16 C17 C18 139.0(4)
C44 C16 C17 C18 20.4(6)
C15 C16 C17 N4 81.5(4)
C45 C16 C17 N4 -40.9(5)
C44 C16 C17 N4 -159.5(3)
N4 C17 C18 C19 -0.1(5)
C16 C17 C18 C19 -180.0(4)
C17 C18 C19 C20 0.0(5)
C18 C19 C20 N4 0.1(4)
C18 C19 C20 C1 176.4(4)
C2 C1 C20 C19 126.7(5)
C21 C1 C20 C19 -103.8(5)
C46 C1 C20 C19 7.4(6)
C21A C1 C20 C19 -145.0(7)
C2 C1 C20 N4 -57.6(5)
C21 C1 C20 N4 72.0(5)
C46 C1 C20 N4 -176.8(4)
C21A C1 C20 N4 30.8(8)
C2 C1 C21 C22 64.5(5)
C20 C1 C21 C22 -63.5(5)
C46 C1 C21 C22 -178.0(4)
C1 C21 C22 C23 -157.4(4)
C2 C1 C21A C22A 174.4(13)
C20 C1 C21A C22A 64.3(13)
C46 C1 C21A C22A -79.3(14)
C1 C21A C22A C23 171.7(10)
C21A C22A C23 O1 -87.8(12)
C21A C22A C23 N5 115.6(11)
C21 C22 C23 O1 18.5(8)
C21 C22 C23 N5 -167.1(4)
N6 C24 C25 C26 -5.5(6)
N5 C24 C25 C26 176.2(4)
C24 C25 C26 C27 2.2(6)
C25 C26 C27 C28 2.1(6)
C26 C27 C28 N6 -3.7(6)
C26 C27 C28 C29 175.5(4)
N6 C28 C29 C30 130.7(4)
C27 C28 C29 C30 -48.5(6)
N6 C28 C29 C34 -46.3(5)
C27 C28 C29 C34 134.6(4)
C34 C29 C30 C31 1.1(6)
C28 C29 C30 C31 -176.0(4)
C29 C30 C31 C32 2.3(6)
C30 C31 C32 C33 -1.8(6)
C31 C32 C33 C34 -2.1(6)
C31 C32 C33 C35 176.9(4)
C30 C29 C34 O2 174.3(3)
C28 C29 C34 O2 -8.7(6)
C30 C29 C34 C33 -5.1(6)
C28 C29 C34 C33 171.9(4)
C32 C33 C34 C29 5.7(6)
C35 C33 C34 C29 -173.3(4)
C32 C33 C34 O2 -173.8(3)
C35 C33 C34 O2 7.2(5)
C32 C33 C35 N7 -137.7(4)
C34 C33 C35 N7 41.3(5)
C32 C33 C35 C36 40.8(6)
C34 C33 C35 C36 -140.3(4)
N7 C35 C36 C37 0.2(6)
C33 C35 C36 C37 -178.1(4)
C35 C36 C37 C38 -0.7(6)
C36 C37 C38 C39 0.1(6)
C37 C38 C39 N7 1.0(6)
C37 C38 C39 N8 -177.3(4)
O3 C40 C41 C42 -2.1(6)
N8 C40 C41 C42 179.3(4)
C40 C41 C42 C11 163.5(4)
C12 C11 C42 C41 60.3(5)
C10 C11 C42 C41 -65.0(5)
C43 C11 C42 C41 177.9(4)
C69 C50 C51 C52 -179.7(4)
C95 C50 C51 C52 -59.3(5)
C70 C50 C51 C52 57.8(5)
C69 C50 C51 N9 -0.1(5)
C95 C50 C51 N9 120.2(4)
C70 C50 C51 N9 -122.6(4)
N9 C51 C52 C53 0.8(4)
C50 C51 C52 C53 -179.5(3)
C51 C52 C53 C54 -0.8(4)
C52 C53 C54 N9 0.4(4)
C52 C53 C54 C55 178.4(4)
C53 C54 C55 C56 -108.0(4)
N9 C54 C55 C56 69.8(4)
C53 C54 C55 C96 128.4(4)
N9 C54 C55 C96 -53.8(5)
C53 C54 C55 C97 10.4(5)
N9 C54 C55 C97 -171.9(3)
C54 C55 C56 C57 101.5(5)
C96 C55 C56 C57 -135.3(4)
C97 C55 C56 C57 -17.4(5)
C54 C55 C56 N10 -74.5(4)
C96 C55 C56 N10 48.7(5)
C97 C55 C56 N10 166.6(3)
N10 C56 C57 C58 -0.6(4)
C55 C56 C57 C58 -177.0(4)
C56 C57 C58 C59 0.3(4)
C57 C58 C59 N10 0.0(4)
C57 C58 C59 C60 -178.3(3)
C58 C59 C60 C61 -172.6(4)
N10 C59 C60 C61 9.4(5)
C58 C59 C60 C92 65.8(5)
N10 C59 C60 C92 -112.3(4)
C58 C59 C60 C91 -51.0(5)
N10 C59 C60 C91 130.9(3)
C59 C60 C61 C62 -112.5(5)
C92 C60 C61 C62 8.4(6)
C91 C60 C61 C62 127.3(4)
C59 C60 C61 N11 71.2(4)
C92 C60 C61 N11 -167.9(3)
C91 C60 C61 N11 -49.0(4)
N11 C61 C62 C63 0.3(4)
C60 C61 C62 C63 -176.4(4)
C61 C62 C63 C64 -0.4(4)
C62 C63 C64 N11 0.4(4)
C62 C63 C64 C65 179.8(4)
C63 C64 C65 C66 108.1(4)
N11 C64 C65 C66 -72.6(4)
C63 C64 C65 C94 -128.7(4)
N11 C64 C65 C94 50.6(5)
C63 C64 C65 C93 -10.1(5)
N11 C64 C65 C93 169.2(3)
C64 C65 C66 C67 -103.4(5)
C94 C65 C66 C67 133.9(4)
C93 C65 C66 C67 14.8(6)
C64 C65 C66 N12 75.9(4)
C94 C65 C66 N12 -46.9(5)
C93 C65 C66 N12 -165.9(3)
N12 C66 C67 C68 0.6(4)
C65 C66 C67 C68 179.9(4)
C66 C67 C68 C69 -0.6(4)
C67 C68 C69 N12 0.4(4)
C67 C68 C69 C50 179.4(4)
C51 C50 C69 C68 104.1(4)
C95 C50 C69 C68 -15.3(5)
C70 C50 C69 C68 -136.2(4)
C51 C50 C69 N12 -77.0(4)
C95 C50 C69 N12 163.5(3)
C70 C50 C69 N12 42.7(4)
C69 C50 C70 C71 55.8(4)
C51 C50 C70 C71 178.6(3)
C95 C50 C70 C71 -65.2(4)
C50 C70 C71 C72 169.0(3)
C70 C71 C72 O4 -76.5(5)
C70 C71 C72 N13 102.0(4)
N14 C73 C74 C75 0.5(6)
N13 C73 C74 C75 -179.6(4)
C73 C74 C75 C76 -1.8(7)
C74 C75 C76 C77 1.0(7)
C75 C76 C77 N14 1.2(6)
C75 C76 C77 C78 -178.3(4)
N14 C77 C78 C79 122.5(4)
C76 C77 C78 C79 -58.0(6)
N14 C77 C78 C83 -59.2(5)
C76 C77 C78 C83 120.3(4)
C83 C78 C79 C80 0.9(6)
C77 C78 C79 C80 179.3(4)
C78 C79 C80 C81 0.7(7)
C79 C80 C81 C82 -0.3(7)
C80 C81 C82 C83 -1.6(6)
C80 C81 C82 C84 176.4(4)
C81 C82 C83 O5 -176.8(3)
C84 C82 C83 O5 5.3(6)
C81 C82 C83 C78 3.3(6)
C84 C82 C83 C78 -174.7(4)
C79 C78 C83 C82 -2.9(6)
C77 C78 C83 C82 178.7(4)
C79 C78 C83 O5 177.1(3)
C77 C78 C83 O5 -1.3(5)
C83 C82 C84 N15 51.5(5)
C81 C82 C84 N15 -126.4(4)
C83 C82 C84 C85 -128.1(4)
C81 C82 C84 C85 54.0(6)
N15 C84 C85 C86 0.2(6)
C82 C84 C85 C86 179.8(4)
C84 C85 C86 C87 0.4(6)
C85 C86 C87 C88 -1.0(6)
C86 C87 C88 N15 1.0(6)
C86 C87 C88 N16 179.9(4)
O6 C89 C90 C91 87.2(5)
N16 C89 C90 C91 -90.8(4)
C89 C90 C91 C60 -165.9(3)
C61 C60 C91 C90 -49.8(4)
C59 C60 C91 C90 -172.8(3)
C92 C60 C91 C90 70.2(4)
C4 C5 N1 C2 -0.5(4)
C6 C5 N1 C2 -177.5(3)
C3 C2 N1 C5 0.4(4)
C1 C2 N1 C5 -173.7(4)
C8 C7 N2 C10 0.1(5)
C6 C7 N2 C10 178.7(4)
C9 C10 N2 C7 -0.5(5)
C11 C10 N2 C7 171.5(4)
C14 C15 N3 C12 0.2(4)
C16 C15 N3 C12 -179.4(3)
C13 C12 N3 C15 -0.1(4)
C11 C12 N3 C15 176.2(3)
C18 C17 N4 C20 0.2(4)
C16 C17 N4 C20 -179.9(3)
C19 C20 N4 C17 -0.2(4)
C1 C20 N4 C17 -176.9(3)
O1 C23 N5 C24 15.9(8)
C22A C23 N5 C24 169.4(10)
C22 C23 N5 C24 -158.7(4)
N6 C24 N5 C23 152.1(4)
C25 C24 N5 C23 -29.5(7)
C25 C24 N6 C28 4.1(6)
N5 C24 N6 C28 -177.4(3)
C27 C28 N6 C24 0.6(6)
C29 C28 N6 C24 -178.5(3)
C38 C39 N7 C35 -1.5(6)
N8 C39 N7 C35 177.0(3)
C36 C35 N7 C39 0.8(6)
C33 C35 N7 C39 179.3(3)
O3 C40 N8 C39 -10.6(7)
C41 C40 N8 C39 167.9(4)
N7 C39 N8 C40 -165.6(4)
C38 C39 N8 C40 12.9(6)
C52 C51 N9 C54 -0.6(4)
C50 C51 N9 C54 179.7(3)
C53 C54 N9 C51 0.2(4)
C55 C54 N9 C51 -178.1(3)
C57 C56 N10 C59 0.6(4)
C55 C56 N10 C59 177.4(3)
C58 C59 N10 C56 -0.4(4)
C60 C59 N10 C56 178.0(3)
C63 C64 N11 C61 -0.3(4)
C65 C64 N11 C61 -179.7(3)
C62 C61 N11 C64 0.0(4)
C60 C61 N11 C64 177.1(3)
C67 C66 N12 C69 -0.3(4)
C65 C66 N12 C69 -179.8(3)
C68 C69 N12 C66 0.0(4)
C50 C69 N12 C66 -179.1(3)
O4 C72 N13 C73 0.3(6)
C71 C72 N13 C73 -178.2(3)
N14 C73 N13 C72 170.4(3)
C74 C73 N13 C72 -9.6(6)
C74 C73 N14 C77 1.7(6)
N13 C73 N14 C77 -178.3(3)
C76 C77 N14 C73 -2.5(5)
C78 C77 N14 C73 177.0(3)
C87 C88 N15 C84 -0.3(6)
N16 C88 N15 C84 -179.4(3)
C85 C84 N15 C88 -0.3(6)
C82 C84 N15 C88 -179.9(3)
O6 C89 N16 C88 0.8(7)
C90 C89 N16 C88 178.8(4)
N15 C88 N16 C89 177.1(4)
C87 C88 N16 C89 -1.9(7)
C29 C34 O2 C49 -57.5(5)
C33 C34 O2 C49 122.0(4)
C82 C83 O5 C98 66.3(5)
C78 C83 O5 C98 -113.7(4)
